data_7007218
loop_
_publ_author_name
'Hitchcock, Peter B.'
'Lappert, Michael F.'
'Sablong, Rafa\"el'

_publ_section_title
;
 Reactions of M[CH(SiMe3)2] (M = Na or K) with PhCN, and related
 chemistry.
;
_journal_issue 34
_journal_name_full 'Dalton transactions (Cambridge, England : 2003)'
_journal_page_first 4146
_journal_page_last 4154
_journal_paper_doi 10.1039/b601881e
_journal_year 2006
_chemical_formula_moiety 'C28 H48 K2 N2 Si4, 2(C6 H6)'
_chemical_formula_sum 'C40 H60 K2 N2 Si4'
_chemical_formula_weight 759.46
_chemical_name_systematic
;
?
;
_space_group_IT_number 14
_symmetry_cell_setting monoclinic
_symmetry_Int_Tables_number 14
_symmetry_space_group_name_Hall '-P 2yn'
_symmetry_space_group_name_H-M 'P 1 21/n 1'
_atom_sites_solution_hydrogens geom
_atom_sites_solution_primary direct
_atom_sites_solution_secondary difmap
_audit_conform_dict_location ftp://ftp.iucr.org/pub/cif_core.dic
_audit_conform_dict_name cif_core.dic
_audit_conform_dict_version 2.3
_audit_creation_date 2005-12-15T16:06:54-00:00
_audit_creation_method 'WinGX routine CIF_UPDATE'
_cell_angle_alpha 90
_cell_angle_beta 105.88(2)
_cell_angle_gamma 90
_cell_formula_units_Z 4
_cell_length_a 18.754(3)
_cell_length_b 13.053(2)
_cell_length_c 18.970(4)
_cell_measurement_temperature 173(2)
_cell_volume 4466.6(14)
_computing_structure_refinement 'SHELXL-97 (Sheldrick, 1997)'
_diffrn_ambient_temperature 173(2)
_diffrn_measured_fraction_theta_full 0.999
_diffrn_measured_fraction_theta_max 0.999
_diffrn_measurement_device_type CAD4
_diffrn_measurement_method \w--2\q
_diffrn_radiation_monochromator graphite
_diffrn_radiation_type MoK\a
_diffrn_radiation_wavelength 0.71073
_diffrn_reflns_av_R_equivalents 0.0271
_diffrn_reflns_av_unetI/netI 0.066
_diffrn_reflns_limit_h_max 19
_diffrn_reflns_limit_h_min 0
_diffrn_reflns_limit_k_max 13
_diffrn_reflns_limit_k_min 0
_diffrn_reflns_limit_l_max 19
_diffrn_reflns_limit_l_min -19
_diffrn_reflns_number 5638
_diffrn_reflns_theta_full 21.98
_diffrn_reflns_theta_max 21.98
_diffrn_reflns_theta_min 2.07
_exptl_absorpt_coefficient_mu 0.347
_exptl_absorpt_correction_type none
_exptl_crystal_density_diffrn 1.129
_exptl_crystal_density_method 'not measured'
_exptl_crystal_F_000 1632
_exptl_crystal_size_max 0.4
_exptl_crystal_size_mid 0.3
_exptl_crystal_size_min 0.3
_refine_diff_density_max 0.23
_refine_diff_density_min -0.217
_refine_diff_density_rms 0.045
_refine_ls_extinction_coef 0.00082(16)
_refine_ls_extinction_expression Fc^*^=kFc[1+0.001xFc^2^\l^3^/sin(2\q)]^-1/4^
_refine_ls_extinction_method SHELXL
_refine_ls_goodness_of_fit_ref 1.01
_refine_ls_hydrogen_treatment mixed
_refine_ls_matrix_type full
_refine_ls_number_parameters 467
_refine_ls_number_reflns 5447
_refine_ls_number_restraints 0
_refine_ls_restrained_S_all 1.01
_refine_ls_R_factor_all 0.0693
_refine_ls_R_factor_gt 0.0415
_refine_ls_shift/su_max 0.001
_refine_ls_shift/su_mean 0
_refine_ls_structure_factor_coef Fsqd
_refine_ls_weighting_details 'calc w=1/[\s^2^(Fo^2^)+(0.0265P)^2^+1.7300P] where P=(Fo^2^+2Fc^2^)/3'
_refine_ls_weighting_scheme calc
_refine_ls_wR_factor_gt 0.0856
_refine_ls_wR_factor_ref 0.0964
_reflns_number_gt 3972
_reflns_number_total 5447
_reflns_threshold_expression >2sigma(I)
_cod_data_source_file b601881e.txt
_cod_data_source_block (8)-jan698
_cod_original_sg_symbol_H-M P2(1)/n
_cod_database_code 7007218

loop_
_symmetry_equiv_pos_as_xyz
'x, y, z'
'x+1/2, -y+1/2, z+1/2'
'-x, -y, -z'
'-x-1/2, y-1/2, -z-1/2'

loop_
_atom_site_label
_atom_site_type_symbol
_atom_site_fract_x
_atom_site_fract_y
_atom_site_fract_z
_atom_site_U_iso_or_equiv
_atom_site_adp_type
_atom_site_occupancy
_atom_site_symmetry_multiplicity
_atom_site_calc_flag
_atom_site_refinement_flags
_atom_site_disorder_assembly
_atom_site_disorder_group
K1 K 0.75847(4) 0.09810(6) -0.00922(4) 0.0311(2) Uani 1 1 d . . .
K2 K 0.74110(4) 0.37544(6) -0.05161(4) 0.0338(2) Uani 1 1 d . . .
Si1 Si 0.67225(5) 0.09632(8) -0.25875(5) 0.0306(3) Uani 1 1 d . A 1
Si2 Si 0.92329(5) 0.24960(8) -0.04199(5) 0.0293(3) Uani 1 1 d . A 1
Si3 Si 0.84611(5) 0.20729(8) 0.21135(5) 0.0287(3) Uani 1 1 d . A 1
Si4 Si 0.57587(5) 0.24819(8) -0.01662(5) 0.0297(3) Uani 1 1 d . A 1
N1 N 0.83239(14) 0.2257(2) -0.08281(14) 0.0244(7) Uani 1 1 d . A 1
N2 N 0.66876(14) 0.2496(2) 0.02469(14) 0.0243(7) Uani 1 1 d . A 1
C1 C 0.72552(18) 0.1547(3) -0.17241(19) 0.0265(9) Uani 1 1 d . A 1
H1 H 0.6954(17) 0.178(2) -0.1443(17) 0.032 Uiso 1 1 d . B 1
C2 C 0.79975(18) 0.1768(2) -0.14639(18) 0.0232(8) Uani 1 1 d . A 1
C3 C 0.84883(17) 0.1405(3) -0.19272(17) 0.0227(8) Uani 1 1 d . A 1
C4 C 0.88804(19) 0.0495(3) -0.17731(19) 0.0325(9) Uani 1 1 d . A 1
H4 H 0.8834 0.0084 -0.1375 0.039 Uiso 1 1 calc R A 1
C5 C 0.9340(2) 0.0174(3) -0.2192(2) 0.0422(10) Uani 1 1 d . A 1
H5 H 0.9602 -0.0455 -0.2083 0.051 Uiso 1 1 calc R A 1
C6 C 0.9418(2) 0.0767(3) -0.2764(2) 0.0419(10) Uani 1 1 d . A 1
H6 H 0.9733 0.0551 -0.3052 0.05 Uiso 1 1 calc R A 1
C7 C 0.90352(19) 0.1680(3) -0.29193(19) 0.0373(10) Uani 1 1 d . A 1
H7 H 0.9092 0.2095 -0.3311 0.045 Uiso 1 1 calc R A 1
C8 C 0.85707(18) 0.1992(3) -0.25083(17) 0.0296(9) Uani 1 1 d . A 1
H8 H 0.8305 0.2617 -0.2625 0.036 Uiso 1 1 calc R A 1
C9 C 0.6399(2) 0.1954(3) -0.3319(2) 0.0500(11) Uani 1 1 d . A 1
H9C H 0.6117 0.1622 -0.3773 0.075 Uiso 1 1 calc R A 1
H9B H 0.6829 0.2307 -0.3405 0.075 Uiso 1 1 calc R A 1
H9A H 0.6083 0.2452 -0.3162 0.075 Uiso 1 1 calc R A 1
C10 C 0.7210(2) -0.0053(3) -0.2976(2) 0.0437(11) Uani 1 1 d . . 1
H10C H 0.684(2) -0.034(3) -0.340(2) 0.066 Uiso 1 1 d . C 1
H10B H 0.743(2) -0.057(3) -0.264(2) 0.066 Uiso 1 1 d . D 1
H10A H 0.762(2) 0.021(3) -0.312(2) 0.066 Uiso 1 1 d . E 1
C11 C 0.5874(2) 0.0338(3) -0.2439(2) 0.0427(10) Uani 1 1 d . A 1
H11C H 0.5585 0.0024 -0.2898 0.064 Uiso 1 1 calc R A 1
H11B H 0.557 0.0854 -0.2281 0.064 Uiso 1 1 calc R A 1
H11A H 0.6022 -0.0191 -0.206 0.064 Uiso 1 1 calc R A 1
C12 C 0.9284(2) 0.3688(3) 0.0137(2) 0.0388(10) Uani 1 1 d . A 1
H12C H 0.909(2) 0.428(3) -0.016(2) 0.058 Uiso 1 1 d . F 1
H12B H 0.974(2) 0.380(3) 0.037(2) 0.058 Uiso 1 1 d . G 1
H12A H 0.899(2) 0.364(3) 0.047(2) 0.058 Uiso 1 1 d . H 1
C13 C 0.9650(2) 0.1431(3) 0.0220(2) 0.0528(12) Uani 1 1 d . A 1
H13C H 0.9631 0.0794 -0.0058 0.079 Uiso 1 1 calc R A 1
H13B H 0.9371 0.1344 0.0584 0.079 Uiso 1 1 calc R A 1
H13A H 1.0167 0.1596 0.047 0.079 Uiso 1 1 calc R A 1
C14 C 0.9872(2) 0.2751(3) -0.1008(2) 0.0496(12) Uani 1 1 d . A 1
H14C H 0.9878 0.2156 -0.1321 0.074 Uiso 1 1 calc R A 1
H14B H 1.0374 0.2878 -0.0694 0.074 Uiso 1 1 calc R A 1
H14A H 0.9699 0.3354 -0.1315 0.074 Uiso 1 1 calc R A 1
C15 C 0.78275(18) 0.2366(3) 0.12153(18) 0.0247(8) Uani 1 1 d . A 1
H15 H 0.8061(17) 0.258(2) 0.0880(17) 0.03 Uiso 1 1 d . I 1
C16 C 0.70672(18) 0.2320(2) 0.09551(17) 0.0226(8) Uani 1 1 d . A 1
C17 C 0.66311(17) 0.2037(3) 0.14844(17) 0.0244(8) Uani 1 1 d . A 1
C18 C 0.64602(18) 0.2764(3) 0.19438(18) 0.0321(9) Uani 1 1 d . A 1
H18 H 0.665 0.344 0.1949 0.038 Uiso 1 1 calc R A 1
C19 C 0.6018(2) 0.2522(3) 0.23952(19) 0.0432(11) Uani 1 1 d . A 1
H19 H 0.5904 0.3032 0.2705 0.052 Uiso 1 1 calc R A 1
C20 C 0.5743(2) 0.1546(4) 0.2397(2) 0.0464(11) Uani 1 1 d . A 1
H20 H 0.543 0.1383 0.2699 0.056 Uiso 1 1 calc R A 1
C21 C 0.5922(2) 0.0813(3) 0.1962(2) 0.0466(11) Uani 1 1 d . A 1
H21 H 0.5744 0.0133 0.1973 0.056 Uiso 1 1 calc R A 1
C22 C 0.63626(19) 0.1052(3) 0.15043(19) 0.0351(9) Uani 1 1 d . A 1
H22 H 0.6481 0.0536 0.1202 0.042 Uiso 1 1 calc R A 1
C23 C 0.8242(2) 0.2667(3) 0.29220(19) 0.0505(12) Uani 1 1 d . A 1
H23C H 0.8615 0.2459 0.337 0.076 Uiso 1 1 calc R A 1
H23B H 0.7751 0.244 0.2946 0.076 Uiso 1 1 calc R A 1
H23A H 0.8245 0.3415 0.2876 0.076 Uiso 1 1 calc R A 1
C24 C 0.8548(2) 0.0664(3) 0.2300(2) 0.0539(12) Uani 1 1 d . A 1
H24C H 0.8891 0.0545 0.2785 0.081 Uiso 1 1 calc R A 1
H24B H 0.8737 0.0327 0.1926 0.081 Uiso 1 1 calc R A 1
H24A H 0.806 0.0381 0.2287 0.081 Uiso 1 1 calc R A 1
C25 C 0.93898(19) 0.2574(3) 0.2089(2) 0.0504(12) Uani 1 1 d . A 1
H25C H 0.9753 0.2437 0.256 0.076 Uiso 1 1 calc R A 1
H25B H 0.9357 0.3314 0.2 0.076 Uiso 1 1 calc R A 1
H25A H 0.9546 0.2233 0.1695 0.076 Uiso 1 1 calc R A 1
C26 C 0.5108(2) 0.2928(4) 0.0362(2) 0.0596(13) Uani 1 1 d . A 1
H26C H 0.5259 0.3609 0.0566 0.089 Uiso 1 1 calc R A 1
H26B H 0.512 0.2446 0.0761 0.089 Uiso 1 1 calc R A 1
H26A H 0.4603 0.2963 0.0035 0.089 Uiso 1 1 calc R A 1
C27 C 0.5602(2) 0.3362(4) -0.0975(2) 0.0467(11) Uani 1 1 d . A 1
H27C H 0.572(2) 0.406(3) -0.083(2) 0.07 Uiso 1 1 d . J 1
H27B H 0.508(2) 0.337(3) -0.125(2) 0.07 Uiso 1 1 d . K 1
H27A H 0.586(2) 0.312(3) -0.134(2) 0.07 Uiso 1 1 d . L 1
C28 C 0.5425(2) 0.1186(3) -0.0531(2) 0.0510(11) Uani 1 1 d . A 1
H28C H 0.575 0.0916 -0.0814 0.076 Uiso 1 1 calc R A 1
H28B H 0.4918 0.1239 -0.0849 0.076 Uiso 1 1 calc R A 1
H28A H 0.5434 0.0723 -0.0122 0.076 Uiso 1 1 calc R A 1
C29 C 0.6756(3) 0.5849(3) -0.0055(3) 0.0561(12) Uani 1 1 d . A 2
H29 H 0.6275 0.5974 -0.037 0.067 Uiso 1 1 calc R A 2
C30 C 0.7352(3) 0.6155(3) -0.0262(3) 0.0557(12) Uani 1 1 d . A 2
H30 H 0.7288 0.6485 -0.0722 0.067 Uiso 1 1 calc R A 2
C31 C 0.8035(3) 0.5997(3) 0.0175(3) 0.0573(12) Uani 1 1 d . A 2
H31 H 0.8452 0.6214 0.0021 0.069 Uiso 1 1 calc R A 2
C32 C 0.8142(3) 0.5534(4) 0.0830(3) 0.0616(13) Uani 1 1 d . A 2
H32 H 0.8631 0.5442 0.1136 0.074 Uiso 1 1 calc R A 2
C33 C 0.7547(4) 0.5193(4) 0.1061(2) 0.0692(15) Uani 1 1 d . A 2
H33 H 0.7621 0.4855 0.1519 0.083 Uiso 1 1 calc R A 2
C34 C 0.6826(3) 0.5358(4) 0.0602(3) 0.0670(15) Uani 1 1 d . A 2
H34 H 0.6401 0.5137 0.0742 0.08 Uiso 1 1 calc R A 2
C35 C 0.7604(3) -0.1290(3) 0.0701(2) 0.0492(11) Uani 1 1 d . A 2
H35 H 0.7677 -0.1315 0.1217 0.059 Uiso 1 1 calc R A 2
C36 C 0.8201(2) -0.1289(3) 0.0420(2) 0.0461(11) Uani 1 1 d . A 2
H36 H 0.8689 -0.1315 0.0741 0.055 Uiso 1 1 calc R A 2
C37 C 0.8101(2) -0.1251(3) -0.0324(2) 0.0452(11) Uani 1 1 d . A 2
H37 H 0.8519 -0.1254 -0.0516 0.054 Uiso 1 1 calc R A 2
C38 C 0.7394(3) -0.1208(3) -0.0794(2) 0.0467(11) Uani 1 1 d . A 2
H38 H 0.7321 -0.1179 -0.131 0.056 Uiso 1 1 calc R A 2
C39 C 0.6792(2) -0.1209(3) -0.0501(2) 0.0490(11) Uani 1 1 d . A 2
H39 H 0.6302 -0.1178 -0.0817 0.059 Uiso 1 1 calc R A 2
C40 C 0.6904(3) -0.1256(3) 0.0243(3) 0.0493(11) Uani 1 1 d . A 2
H40 H 0.6491 -0.1265 0.0441 0.059 Uiso 1 1 calc R A 2

loop_
_atom_site_aniso_label
_atom_site_aniso_U_11
_atom_site_aniso_U_22
_atom_site_aniso_U_33
_atom_site_aniso_U_23
_atom_site_aniso_U_13
_atom_site_aniso_U_12
K1 0.0400(5) 0.0228(4) 0.0353(5) -0.0016(4) 0.0185(4) 0.0004(4)
K2 0.0338(5) 0.0252(5) 0.0468(5) 0.0034(4) 0.0182(4) 0.0020(4)
Si1 0.0250(6) 0.0378(6) 0.0289(6) 0.0001(5) 0.0073(5) -0.0046(5)
Si2 0.0229(6) 0.0341(6) 0.0305(6) -0.0045(5) 0.0067(5) -0.0007(5)
Si3 0.0235(6) 0.0376(6) 0.0235(6) -0.0002(5) 0.0038(5) 0.0005(5)
Si4 0.0202(5) 0.0387(6) 0.0284(6) -0.0028(5) 0.0035(4) 0.0005(5)
N1 0.0226(16) 0.0279(17) 0.0224(16) -0.0047(14) 0.0058(13) -0.0010(13)
N2 0.0222(16) 0.0316(17) 0.0200(16) 0.0003(13) 0.0074(13) 0.0022(14)
C1 0.019(2) 0.033(2) 0.030(2) -0.0007(17) 0.0112(17) 0.0041(17)
C2 0.025(2) 0.0199(19) 0.027(2) 0.0045(16) 0.0105(17) 0.0015(16)
C3 0.0156(18) 0.026(2) 0.025(2) -0.0038(16) 0.0022(15) -0.0021(16)
C4 0.037(2) 0.029(2) 0.036(2) -0.0001(18) 0.0162(19) 0.0018(19)
C5 0.039(2) 0.038(2) 0.053(3) -0.004(2) 0.018(2) 0.012(2)
C6 0.034(2) 0.057(3) 0.039(2) -0.014(2) 0.018(2) -0.001(2)
C7 0.032(2) 0.055(3) 0.026(2) 0.0004(19) 0.0112(18) -0.005(2)
C8 0.026(2) 0.037(2) 0.026(2) 0.0022(18) 0.0077(17) -0.0004(18)
C9 0.042(3) 0.062(3) 0.041(2) 0.012(2) 0.003(2) -0.002(2)
C10 0.038(3) 0.052(3) 0.040(3) -0.016(2) 0.009(2) -0.009(2)
C11 0.032(2) 0.054(3) 0.041(2) 0.000(2) 0.0061(19) -0.008(2)
C12 0.031(2) 0.043(3) 0.041(3) -0.003(2) 0.007(2) -0.003(2)
C13 0.048(3) 0.045(3) 0.056(3) -0.003(2) -0.002(2) 0.012(2)
C14 0.025(2) 0.074(3) 0.052(3) -0.018(2) 0.015(2) -0.015(2)
C15 0.022(2) 0.034(2) 0.0192(19) 0.0014(16) 0.0076(16) -0.0019(17)
C16 0.026(2) 0.0175(19) 0.025(2) -0.0031(15) 0.0086(17) 0.0018(16)
C17 0.0185(19) 0.032(2) 0.0224(19) 0.0009(17) 0.0044(16) 0.0014(17)
C18 0.027(2) 0.039(2) 0.032(2) -0.0069(18) 0.0088(18) -0.0010(18)
C19 0.029(2) 0.073(3) 0.030(2) -0.013(2) 0.0111(19) 0.009(2)
C20 0.034(2) 0.082(4) 0.028(2) 0.004(2) 0.0162(19) -0.005(2)
C21 0.048(3) 0.049(3) 0.049(3) 0.007(2) 0.024(2) -0.013(2)
C22 0.037(2) 0.039(2) 0.032(2) 0.0003(19) 0.0156(19) 0.000(2)
C23 0.041(3) 0.077(3) 0.030(2) -0.008(2) 0.005(2) 0.007(2)
C24 0.052(3) 0.054(3) 0.049(3) 0.009(2) 0.001(2) 0.006(2)
C25 0.026(2) 0.084(3) 0.036(2) 0.014(2) -0.0002(19) -0.004(2)
C26 0.024(2) 0.098(4) 0.053(3) -0.012(3) 0.003(2) 0.016(2)
C27 0.034(3) 0.053(3) 0.041(3) 0.004(2) -0.011(2) -0.001(2)
C28 0.040(2) 0.055(3) 0.053(3) -0.004(2) 0.003(2) -0.014(2)
C29 0.045(3) 0.052(3) 0.066(3) -0.016(3) 0.008(3) 0.018(2)
C30 0.071(4) 0.027(2) 0.065(3) -0.004(2) 0.011(3) 0.008(2)
C31 0.061(3) 0.045(3) 0.066(3) -0.021(3) 0.017(3) -0.015(3)
C32 0.050(3) 0.068(3) 0.054(3) -0.025(3) -0.006(3) 0.010(3)
C33 0.118(5) 0.056(3) 0.039(3) -0.003(2) 0.031(3) 0.015(3)
C34 0.070(4) 0.064(3) 0.087(4) -0.028(3) 0.056(3) -0.013(3)
C35 0.076(3) 0.033(2) 0.045(3) 0.005(2) 0.026(3) -0.005(2)
C36 0.050(3) 0.032(2) 0.053(3) 0.003(2) 0.007(2) 0.008(2)
C37 0.058(3) 0.023(2) 0.067(3) -0.005(2) 0.037(3) 0.004(2)
C38 0.086(4) 0.022(2) 0.036(2) -0.0029(18) 0.023(3) 0.003(2)
C39 0.046(3) 0.028(2) 0.068(3) -0.009(2) 0.007(2) 0.000(2)
C40 0.058(3) 0.037(3) 0.065(3) -0.007(2) 0.037(3) -0.012(2)

loop_
_atom_type_symbol
_atom_type_description
_atom_type_scat_dispersion_real
_atom_type_scat_dispersion_imag
_atom_type_scat_source
C C 0.0033 0.0016 'International Tables Vol C Tables 4.2.6.8 and 6.1.1.4'
H H 0 0 'International Tables Vol C Tables 4.2.6.8 and 6.1.1.4'
N N 0.0061 0.0033 'International Tables Vol C Tables 4.2.6.8 and 6.1.1.4'
Si Si 0.0817 0.0704 'International Tables Vol C Tables 4.2.6.8 and 6.1.1.4'
K K 0.2009 0.2494 'International Tables Vol C Tables 4.2.6.8 and 6.1.1.4'

loop_
_geom_angle_atom_site_label_1
_geom_angle_atom_site_label_2
_geom_angle_atom_site_label_3
_geom_angle
_geom_angle_site_symmetry_1
_geom_angle_site_symmetry_3
_geom_angle_publ_flag
N1 K1 N2 96.12(8) . . ?
N1 K1 C16 106.27(8) . . ?
N2 K1 C16 26.80(8) . . ?
N1 K1 C15 94.05(9) . . ?
N2 K1 C15 49.14(8) . . ?
C16 K1 C15 26.52(8) . . ?
N1 K1 C1 48.71(8) . . ?
N2 K1 C1 95.40(9) . . ?
C16 K1 C1 120.93(9) . . ?
C15 K1 C1 129.05(10) . . ?
N1 K1 C2 26.01(8) . . ?
N2 K1 C2 105.38(8) . . ?
C16 K1 C2 124.44(9) . . ?
C15 K1 C2 118.68(9) . . ?
C1 K1 C2 25.77(8) . . ?
N1 K1 C38 110.37(9) . . ?
N2 K1 C38 137.80(11) . . ?
C16 K1 C38 142.52(10) . . ?
C15 K1 C38 151.03(10) . . ?
C1 K1 C38 79.82(10) . . ?
C2 K1 C38 88.32(10) . . ?
N1 K1 C37 105.70(9) . . ?
N2 K1 C37 157.09(9) . . ?
C16 K1 C37 143.30(10) . . ?
C15 K1 C37 133.77(11) . . ?
C1 K1 C37 93.84(10) . . ?
C2 K1 C37 91.87(10) . . ?
C38 K1 C37 25.47(10) . . ?
N1 K1 C39 132.31(10) . . ?
N2 K1 C39 114.73(10) . . ?
C16 K1 C39 117.75(10) . . ?
C15 K1 C39 133.63(11) . . ?
C1 K1 C39 91.06(11) . . ?
C2 K1 C39 107.35(11) . . ?
C38 K1 C39 25.22(10) . . ?
C37 K1 C39 44.08(11) . . ?
N1 K1 C36 120.95(10) . . ?
N2 K1 C36 140.46(10) . . ?
C16 K1 C36 119.29(10) . . ?
C15 K1 C36 110.06(10) . . ?
C1 K1 C36 118.66(10) . . ?
C2 K1 C36 113.99(10) . . ?
C38 K1 C36 44.03(11) . . ?
C37 K1 C36 24.82(10) . . ?
C39 K1 C36 50.34(11) . . ?
N1 K1 C40 153.62(9) . . ?
N2 K1 C40 107.02(9) . . ?
C16 K1 C40 100.07(9) . . ?
C15 K1 C40 110.55(10) . . ?
C1 K1 C40 115.01(11) . . ?
C2 K1 C40 130.76(10) . . ?
C38 K1 C40 43.38(10) . . ?
C37 K1 C40 50.17(10) . . ?
C39 K1 C40 24.16(10) . . ?
C36 K1 C40 42.27(11) . . ?
N1 K1 C35 144.94(10) . . ?
N2 K1 C35 117.53(9) . . ?
C16 K1 C35 100.70(10) . . ?
C15 K1 C35 100.53(10) . . ?
C1 K1 C35 130.16(10) . . ?
C2 K1 C35 134.82(10) . . ?
C38 K1 C35 50.50(10) . . ?
C37 K1 C35 43.04(10) . . ?
C39 K1 C35 42.54(11) . . ?
C36 K1 C35 24.01(10) . . ?
C40 K1 C35 23.69(10) . . ?
N1 K2 N2 96.47(8) . . ?
N1 K2 C30 141.13(11) . . ?
N2 K2 C30 117.52(11) . . ?
N1 K2 C29 164.53(11) . . ?
N2 K2 C29 94.79(11) . . ?
C30 K2 C29 24.25(11) . . ?
N1 K2 C31 122.71(10) . . ?
N2 K2 C31 119.34(10) . . ?
C30 K2 C31 23.82(11) . . ?
C29 K2 C31 41.91(12) . . ?
N1 K2 C27 119.00(10) . . ?
N2 K2 C27 55.42(9) . . ?
C30 K2 C27 96.72(12) . . ?
C29 K2 C27 76.24(12) . . ?
C31 K2 C27 118.10(12) . . ?
N1 K2 C34 154.23(12) . . ?
N2 K2 C34 75.50(10) . . ?
C30 K2 C34 42.35(12) . . ?
C29 K2 C34 23.95(11) . . ?
C31 K2 C34 48.56(11) . . ?
C27 K2 C34 76.96(12) . . ?
N1 K2 C12 54.60(9) . . ?
N2 K2 C12 113.55(10) . . ?
C30 K2 C12 92.60(12) . . ?
C29 K2 C12 110.92(11) . . ?
C31 K2 C12 69.92(11) . . ?
C27 K2 C12 168.16(11) . . ?
C34 K2 C12 105.60(12) . . ?
N1 K2 C32 119.40(10) . . ?
N2 K2 C32 99.45(11) . . ?
C30 K2 C32 41.08(11) . . ?
C29 K2 C32 47.89(11) . . ?
C31 K2 C32 22.91(11) . . ?
C27 K2 C32 118.11(12) . . ?
C34 K2 C32 41.15(11) . . ?
C12 K2 C32 65.44(11) . . ?
N1 K2 C33 131.34(11) . . ?
N2 K2 C33 78.61(11) . . ?
C30 K2 C33 48.33(12) . . ?
C29 K2 C33 41.53(11) . . ?
C31 K2 C33 40.81(12) . . ?
C27 K2 C33 97.97(14) . . ?
C34 K2 C33 23.70(11) . . ?
C12 K2 C33 82.79(13) . . ?
C32 K2 C33 22.94(11) . . ?
N1 K2 C10 82.16(9) . 4_765 ?
N2 K2 C10 158.07(10) . 4_765 ?
C30 K2 C10 73.03(12) . 4_765 ?
C29 K2 C10 91.27(12) . 4_765 ?
C31 K2 C10 78.47(12) . 4_765 ?
C27 K2 C10 106.09(11) . 4_765 ?
C34 K2 C10 114.35(12) . 4_765 ?
C12 K2 C10 83.60(11) . 4_765 ?
C32 K2 C10 100.24(13) . 4_765 ?
C33 K2 C10 118.65(12) . 4_765 ?
N1 K2 C2 21.08(7) . . ?
N2 K2 C2 95.54(8) . . ?
C30 K2 C2 146.89(11) . . ?
C29 K2 C2 165.24(11) . . ?
C31 K2 C2 137.44(10) . . ?
C27 K2 C2 101.19(10) . . ?
C34 K2 C2 170.31(11) . . ?
C12 K2 C2 74.29(9) . . ?
C32 K2 C2 139.72(10) . . ?
C33 K2 C2 151.83(11) . . ?
C10 K2 C2 75.34(9) 4_765 . ?
C1 Si1 C9 111.18(18) . . ?
C1 Si1 C10 116.10(18) . . ?
C9 Si1 C10 106.97(19) . . ?
C1 Si1 C11 108.87(16) . . ?
C9 Si1 C11 107.19(18) . . ?
C10 Si1 C11 106.07(19) . . ?
N1 Si2 C12 107.51(17) . . ?
N1 Si2 C13 110.42(16) . . ?
C12 Si2 C13 107.72(19) . . ?
N1 Si2 C14 119.12(16) . . ?
C12 Si2 C14 104.23(19) . . ?
C13 Si2 C14 107.19(19) . . ?
C15 Si3 C23 116.51(17) . . ?
C15 Si3 C24 112.45(17) . . ?
C23 Si3 C24 106.30(19) . . ?
C15 Si3 C25 105.98(16) . . ?
C23 Si3 C25 106.93(19) . . ?
C24 Si3 C25 108.3(2) . . ?
N2 Si4 C28 112.12(16) . . ?
N2 Si4 C26 119.01(16) . . ?
C28 Si4 C26 106.2(2) . . ?
N2 Si4 C27 106.33(17) . . ?
C28 Si4 C27 106.8(2) . . ?
C26 Si4 C27 105.6(2) . . ?
C2 N1 Si2 130.3(2) . . ?
C2 N1 K2 111.6(2) . . ?
Si2 N1 K2 112.04(12) . . ?
C2 N1 K1 89.94(18) . . ?
Si2 N1 K1 117.30(13) . . ?
K2 N1 K1 83.85(7) . . ?
C16 N2 Si4 130.3(2) . . ?
C16 N2 K2 114.7(2) . . ?
Si4 N2 K2 110.54(12) . . ?
C16 N2 K1 85.53(18) . . ?
Si4 N2 K1 119.51(13) . . ?
K2 N2 K1 83.53(7) . . ?
C2 C1 Si1 131.2(3) . . ?
C2 C1 K1 77.53(19) . . ?
Si1 C1 K1 135.13(16) . . ?
C2 C1 H1 116(2) . . ?
Si1 C1 H1 112(2) . . ?
K1 C1 H1 59(2) . . ?
N1 C2 C1 125.8(3) . . ?
N1 C2 C3 117.8(3) . . ?
C1 C2 C3 116.3(3) . . ?
N1 C2 K1 64.05(16) . . ?
C1 C2 K1 76.71(19) . . ?
C3 C2 K1 135.9(2) . . ?
N1 C2 K2 47.32(15) . . ?
C1 C2 K2 84.8(2) . . ?
C3 C2 K2 149.0(2) . . ?
K1 C2 K2 68.09(7) . . ?
C4 C3 C8 118.3(3) . . ?
C4 C3 C2 121.2(3) . . ?
C8 C3 C2 120.5(3) . . ?
C3 C4 C5 121.0(3) . . ?
C3 C4 H4 119.5 . . ?
C5 C4 H4 119.5 . . ?
C6 C5 C4 120.0(4) . . ?
C6 C5 H5 120 . . ?
C4 C5 H5 120 . . ?
C5 C6 C7 119.6(3) . . ?
C5 C6 H6 120.2 . . ?
C7 C6 H6 120.2 . . ?
C6 C7 C8 120.4(3) . . ?
C6 C7 H7 119.8 . . ?
C8 C7 H7 119.8 . . ?
C7 C8 C3 120.7(3) . . ?
C7 C8 H8 119.6 . . ?
C3 C8 H8 119.6 . . ?
Si1 C9 H9C 109.5 . . ?
Si1 C9 H9B 109.5 . . ?
H9C C9 H9B 109.5 . . ?
Si1 C9 H9A 109.5 . . ?
H9C C9 H9A 109.5 . . ?
H9B C9 H9A 109.5 . . ?
Si1 C10 K2 150.2(2) . 4_755 ?
Si1 C10 H10C 107(2) . . ?
K2 C10 H10C 54(2) 4_755 . ?
Si1 C10 H10B 114(3) . . ?
K2 C10 H10B 95(3) 4_755 . ?
H10C C10 H10B 111(4) . . ?
Si1 C10 H10A 113(3) . . ?
K2 C10 H10A 64(2) 4_755 . ?
H10C C10 H10A 110(3) . . ?
H10B C10 H10A 103(4) . . ?
Si1 C11 H11C 109.5 . . ?
Si1 C11 H11B 109.5 . . ?
H11C C11 H11B 109.5 . . ?
Si1 C11 H11A 109.5 . . ?
H11C C11 H11A 109.5 . . ?
H11B C11 H11A 109.5 . . ?
Si2 C12 K2 85.81(15) . . ?
Si2 C12 H12C 113(2) . . ?
K2 C12 H12C 65(2) . . ?
Si2 C12 H12B 109(3) . . ?
K2 C12 H12B 165(3) . . ?
H12C C12 H12B 109(4) . . ?
Si2 C12 H12A 112(2) . . ?
K2 C12 H12A 61(2) . . ?
H12C C12 H12A 104(3) . . ?
H12B C12 H12A 110(3) . . ?
Si2 C13 H13C 109.5 . . ?
Si2 C13 H13B 109.5 . . ?
H13C C13 H13B 109.5 . . ?
Si2 C13 H13A 109.5 . . ?
H13C C13 H13A 109.5 . . ?
H13B C13 H13A 109.5 . . ?
Si2 C14 H14C 109.5 . . ?
Si2 C14 H14B 109.5 . . ?
H14C C14 H14B 109.5 . . ?
Si2 C14 H14A 109.5 . . ?
H14C C14 H14A 109.5 . . ?
H14B C14 H14A 109.5 . . ?
C16 C15 Si3 132.0(3) . . ?
C16 C15 K1 76.68(19) . . ?
Si3 C15 K1 123.79(16) . . ?
C16 C15 H15 114(2) . . ?
Si3 C15 H15 114(2) . . ?
K1 C15 H15 67(2) . . ?
N2 C16 C15 124.0(3) . . ?
N2 C16 C17 117.9(3) . . ?
C15 C16 C17 118.0(3) . . ?
N2 C16 K1 67.66(16) . . ?
C15 C16 K1 76.80(19) . . ?
C17 C16 K1 129.2(2) . . ?
C18 C17 C22 118.1(3) . . ?
C18 C17 C16 120.9(3) . . ?
C22 C17 C16 121.0(3) . . ?
C19 C18 C17 121.0(4) . . ?
C19 C18 H18 119.5 . . ?
C17 C18 H18 119.5 . . ?
C20 C19 C18 120.2(4) . . ?
C20 C19 H19 119.9 . . ?
C18 C19 H19 119.9 . . ?
C21 C20 C19 119.6(3) . . ?
C21 C20 H20 120.2 . . ?
C19 C20 H20 120.2 . . ?
C20 C21 C22 120.5(4) . . ?
C20 C21 H21 119.8 . . ?
C22 C21 H21 119.8 . . ?
C17 C22 C21 120.6(3) . . ?
C17 C22 H22 119.7 . . ?
C21 C22 H22 119.7 . . ?
Si3 C23 H23C 109.5 . . ?
Si3 C23 H23B 109.5 . . ?
H23C C23 H23B 109.5 . . ?
Si3 C23 H23A 109.5 . . ?
H23C C23 H23A 109.5 . . ?
H23B C23 H23A 109.5 . . ?
Si3 C24 H24C 109.5 . . ?
Si3 C24 H24B 109.5 . . ?
H24C C24 H24B 109.5 . . ?
Si3 C24 H24A 109.5 . . ?
H24C C24 H24A 109.5 . . ?
H24B C24 H24A 109.5 . . ?
Si3 C25 H25C 109.5 . . ?
Si3 C25 H25B 109.5 . . ?
H25C C25 H25B 109.5 . . ?
Si3 C25 H25A 109.5 . . ?
H25C C25 H25A 109.5 . . ?
H25B C25 H25A 109.5 . . ?
Si4 C26 H26C 109.5 . . ?
Si4 C26 H26B 109.5 . . ?
H26C C26 H26B 109.5 . . ?
Si4 C26 H26A 109.5 . . ?
H26C C26 H26A 109.5 . . ?
H26B C26 H26A 109.5 . . ?
Si4 C27 K2 87.70(15) . . ?
Si4 C27 H27C 112(3) . . ?
K2 C27 H27C 69(3) . . ?
Si4 C27 H27B 111(2) . . ?
K2 C27 H27B 161(2) . . ?
H27C C27 H27B 105(3) . . ?
Si4 C27 H27A 113(2) . . ?
K2 C27 H27A 65(2) . . ?
H27C C27 H27A 113(4) . . ?
H27B C27 H27A 103(3) . . ?
Si4 C28 H28C 109.5 . . ?
Si4 C28 H28B 109.5 . . ?
H28C C28 H28B 109.5 . . ?
Si4 C28 H28A 109.5 . . ?
H28C C28 H28A 109.5 . . ?
H28B C28 H28A 109.5 . . ?
C30 C29 C34 121.5(4) . . ?
C30 C29 K2 76.3(2) . . ?
C34 C29 K2 84.4(3) . . ?
C30 C29 H29 119.2 . . ?
C34 C29 H29 119.2 . . ?
K2 C29 H29 110.1 . . ?
C31 C30 C29 120.4(5) . . ?
C31 C30 K2 82.8(3) . . ?
C29 C30 K2 79.5(2) . . ?
C31 C30 H30 119.8 . . ?
C29 C30 H30 119.8 . . ?
K2 C30 H30 108 . . ?
C30 C31 C32 121.0(5) . . ?
C30 C31 K2 73.4(2) . . ?
C32 C31 K2 85.1(3) . . ?
C30 C31 H31 119.5 . . ?
C32 C31 H31 119.5 . . ?
K2 C31 H31 112.1 . . ?
C31 C32 C33 120.7(5) . . ?
C31 C32 K2 71.9(2) . . ?
C33 C32 K2 80.0(3) . . ?
C31 C32 H32 119.7 . . ?
C33 C32 H32 119.7 . . ?
K2 C32 H32 119.3 . . ?
C32 C33 C34 118.5(4) . . ?
C32 C33 K2 77.1(2) . . ?
C34 C33 K2 73.7(2) . . ?
C32 C33 H33 120.8 . . ?
C34 C33 H33 120.8 . . ?
K2 C33 H33 119.6 . . ?
C29 C34 C33 117.9(4) . . ?
C29 C34 K2 71.7(2) . . ?
C33 C34 K2 82.6(3) . . ?
C29 C34 H34 121 . . ?
C33 C34 H34 121 . . ?
K2 C34 H34 115.4 . . ?
C40 C35 C36 120.0(4) . . ?
C40 C35 K1 78.0(2) . . ?
C36 C35 K1 74.4(2) . . ?
C40 C35 H35 120 . . ?
C36 C35 H35 120 . . ?
K1 C35 H35 118.5 . . ?
C35 C36 C37 120.4(4) . . ?
C35 C36 K1 81.6(2) . . ?
C37 C36 K1 73.8(2) . . ?
C35 C36 H36 119.8 . . ?
C37 C36 H36 119.8 . . ?
K1 C36 H36 115.3 . . ?
C36 C37 C38 120.2(4) . . ?
C36 C37 K1 81.4(2) . . ?
C38 C37 K1 77.0(2) . . ?
C36 C37 H37 119.9 . . ?
C38 C37 H37 119.9 . . ?
K1 C37 H37 112.1 . . ?
C37 C38 C39 118.9(4) . . ?
C37 C38 K1 77.6(2) . . ?
C39 C38 K1 80.9(2) . . ?
C37 C38 H38 120.6 . . ?
C39 C38 H38 120.6 . . ?
K1 C38 H38 111.6 . . ?
C40 C39 C38 120.0(4) . . ?
C40 C39 K1 82.0(2) . . ?
C38 C39 K1 73.9(2) . . ?
C40 C39 H39 120 . . ?
C38 C39 H39 120 . . ?
K1 C39 H39 114.6 . . ?
C35 C40 C39 120.6(4) . . ?
C35 C40 K1 78.3(2) . . ?
C39 C40 K1 73.9(2) . . ?
C35 C40 H40 119.7 . . ?
C39 C40 H40 119.7 . . ?
K1 C40 H40 119 . . ?

loop_
_geom_bond_atom_site_label_1
_geom_bond_atom_site_label_2
_geom_bond_distance
_geom_bond_site_symmetry_2
_geom_bond_publ_flag
K1 N1 2.775(3) . ?
K1 N2 2.783(3) . ?
K1 C16 3.000(3) . ?
K1 C15 3.002(3) . ?
K1 C1 3.077(4) . ?
K1 C2 3.087(3) . ?
K1 C38 3.132(4) . ?
K1 C37 3.139(4) . ?
K1 C39 3.218(4) . ?
K1 C36 3.233(4) . ?
K1 C40 3.317(4) . ?
K1 C35 3.321(4) . ?
K2 N1 2.767(3) . ?
K2 N2 2.776(3) . ?
K2 C30 3.177(4) . ?
K2 C29 3.215(4) . ?
K2 C31 3.289(4) . ?
K2 C27 3.303(5) . ?
K2 C34 3.370(4) . ?
K2 C12 3.391(4) . ?
K2 C32 3.447(4) . ?
K2 C33 3.483(4) . ?
K2 C10 3.496(4) 4_765 ?
K2 C2 3.500(3) . ?
Si1 C1 1.835(4) . ?
Si1 C9 1.872(4) . ?
Si1 C10 1.873(4) . ?
Si1 C11 1.878(4) . ?
Si2 N1 1.697(3) . ?
Si2 C12 1.869(4) . ?
Si2 C13 1.871(4) . ?
Si2 C14 1.877(4) . ?
Si3 C15 1.831(3) . ?
Si3 C23 1.862(4) . ?
Si3 C24 1.872(4) . ?
Si3 C25 1.873(4) . ?
Si4 N2 1.704(3) . ?
Si4 C28 1.870(4) . ?
Si4 C26 1.872(4) . ?
Si4 C27 1.874(4) . ?
N1 C2 1.354(4) . ?
N2 C16 1.357(4) . ?
C1 C2 1.374(4) . ?
C1 H1 0.93(3) . ?
C2 C3 1.512(4) . ?
C3 C4 1.385(5) . ?
C3 C8 1.386(4) . ?
C4 C5 1.387(5) . ?
C4 H4 0.95 . ?
C5 C6 1.373(5) . ?
C5 H5 0.95 . ?
C6 C7 1.380(5) . ?
C6 H6 0.95 . ?
C7 C8 1.380(5) . ?
C7 H7 0.95 . ?
C8 H8 0.95 . ?
C9 H9C 0.98 . ?
C9 H9B 0.98 . ?
C9 H9A 0.98 . ?
C10 K2 3.496(4) 4_755 ?
C10 H10C 0.98(4) . ?
C10 H10B 0.94(4) . ?
C10 H10A 0.95(4) . ?
C11 H11C 0.98 . ?
C11 H11B 0.98 . ?
C11 H11A 0.98 . ?
C12 H12C 0.96(4) . ?
C12 H12B 0.87(4) . ?
C12 H12A 0.94(4) . ?
C13 H13C 0.98 . ?
C13 H13B 0.98 . ?
C13 H13A 0.98 . ?
C14 H14C 0.98 . ?
C14 H14B 0.98 . ?
C14 H14A 0.98 . ?
C15 C16 1.377(4) . ?
C15 H15 0.91(3) . ?
C16 C17 1.504(4) . ?
C17 C18 1.384(5) . ?
C17 C22 1.385(5) . ?
C18 C19 1.382(5) . ?
C18 H18 0.95 . ?
C19 C20 1.375(5) . ?
C19 H19 0.95 . ?
C20 C21 1.364(5) . ?
C20 H20 0.95 . ?
C21 C22 1.389(5) . ?
C21 H21 0.95 . ?
C22 H22 0.95 . ?
C23 H23C 0.98 . ?
C23 H23B 0.98 . ?
C23 H23A 0.98 . ?
C24 H24C 0.98 . ?
C24 H24B 0.98 . ?
C24 H24A 0.98 . ?
C25 H25C 0.98 . ?
C25 H25B 0.98 . ?
C25 H25A 0.98 . ?
C26 H26C 0.98 . ?
C26 H26B 0.98 . ?
C26 H26A 0.98 . ?
C27 H27C 0.96(4) . ?
C27 H27B 0.98(4) . ?
C27 H27A 1.00(4) . ?
C28 H28C 0.98 . ?
C28 H28B 0.98 . ?
C28 H28A 0.98 . ?
C29 C30 1.343(6) . ?
C29 C34 1.375(6) . ?
C29 H29 0.95 . ?
C30 C31 1.339(6) . ?
C30 H30 0.95 . ?
C31 C32 1.347(6) . ?
C31 H31 0.95 . ?
C32 C33 1.378(6) . ?
C32 H32 0.95 . ?
C33 C34 1.411(7) . ?
C33 H33 0.95 . ?
C34 H34 0.95 . ?
C35 C40 1.362(6) . ?
C35 C36 1.366(5) . ?
C35 H35 0.95 . ?
C36 C37 1.372(5) . ?
C36 H36 0.95 . ?
C37 C38 1.383(6) . ?
C37 H37 0.95 . ?
C38 C39 1.389(5) . ?
C38 H38 0.95 . ?
C39 C40 1.371(6) . ?
C39 H39 0.95 . ?
C40 H40 0.95 . ?
